data_4021516
loop_
_publ_author_name
'Devarajulu Sureshkumar'
'Susama Maity'
'Srinivasan Chandrasekaran'

_publ_section_title
;
 Regio- and Stereoselective Synthesis of Aziridino Epoxides from
 Cyclic Dienes
;
_journal_name_full 'Journal of Organic Chemistry'
_journal_page_first 1653
_journal_page_last 1657
_journal_paper_doi 10.1021/jo052357x
_journal_volume 71
_journal_year 2006
_chemical_compound_source 'see text'
_chemical_formula_moiety 'C15 H19 N O3 S'
_chemical_formula_sum 'C15 H19 N O3 S'
_chemical_formula_weight 293.38
_chemical_name_common Cis-aziridino-epoxy-cyclohexane
_chemical_name_systematic
;
(1aR,2aS,3aR,4aS)-1a,3a-dimethyl-3-[(4-methylphenyl)
sulfonyl]perhydrooxireno[2',3':4,5]benzo[b]azirene
;
_space_group_IT_number 14
_symmetry_cell_setting monoclinic
_symmetry_space_group_name_Hall '-P 2ybc'
_symmetry_space_group_name_H-M 'P 1 21/c 1'
_atom_sites_solution_hydrogens geom
_atom_sites_solution_primary direct
_atom_sites_solution_secondary difmap
_cell_angle_alpha 90
_cell_angle_beta 104.458(3)
_cell_angle_gamma 90
_cell_formula_units_Z 4
_cell_length_a 7.7208(14)
_cell_length_b 18.301(3)
_cell_length_c 10.857(2)
_cell_measurement_reflns_used 600
_cell_measurement_temperature 296(2)
_cell_measurement_theta_max 25.00
_cell_measurement_theta_min 2.23
_cell_volume 1485.6(5)
_computing_cell_refinement SMART
_computing_data_collection 'SMART (Bruker, 1998)'
_computing_data_reduction 'SAINT (Bruker, 1998)'
_computing_molecular_graphics 'Ortep-3 for Windows (Farrugia, 1997) and CAMERON (Watkin et al., 1993)'
_computing_publication_material 'PLATON (Spek, 2003)'
_computing_structure_refinement 'SHELXL-97 (Sheldrick, 1997)'
_computing_structure_solution 'SIR92 (Altomare et al., 1993)'
_diffrn_ambient_temperature 296(2)
_diffrn_measured_fraction_theta_full 1.000
_diffrn_measured_fraction_theta_max 1.000
_diffrn_measurement_device_type 'Bruker SMART CCD area detector'
_diffrn_measurement_method '\f and \w scans'
_diffrn_radiation_monochromator graphite
_diffrn_radiation_source 'fine-focus sealed tube'
_diffrn_radiation_type MoK\a
_diffrn_radiation_wavelength 0.71073
_diffrn_reflns_av_R_equivalents 0.0222
_diffrn_reflns_av_sigmaI/netI 0.0199
_diffrn_reflns_limit_h_max 8
_diffrn_reflns_limit_h_min -9
_diffrn_reflns_limit_k_max 21
_diffrn_reflns_limit_k_min -21
_diffrn_reflns_limit_l_max 12
_diffrn_reflns_limit_l_min -12
_diffrn_reflns_number 10592
_diffrn_reflns_reduction_process
;
;
_diffrn_reflns_theta_full 25.00
_diffrn_reflns_theta_max 24.99
_diffrn_reflns_theta_min 2.23
_exptl_absorpt_coefficient_mu 0.224
_exptl_absorpt_correction_T_max 0.9236
_exptl_absorpt_correction_T_min 0.9156
_exptl_absorpt_correction_type multi-scan
_exptl_absorpt_process_details '(SADABS; Sheldrick, 1997)'
_exptl_crystal_colour colorless
_exptl_crystal_density_diffrn 1.312
_exptl_crystal_density_method 'Not Measured'
_exptl_crystal_description block
_exptl_crystal_F_000 624
_exptl_crystal_size_max 0.40
_exptl_crystal_size_mid 0.38
_exptl_crystal_size_min 0.36
_refine_diff_density_max 0.242
_refine_diff_density_min -0.186
_refine_diff_density_rms 0.042
_refine_ls_extinction_method none
_refine_ls_goodness_of_fit_ref 1.123
_refine_ls_hydrogen_treatment refall
_refine_ls_matrix_type full
_refine_ls_number_parameters 184
_refine_ls_number_reflns 2621
_refine_ls_number_restraints 0
_refine_ls_restrained_S_all 1.123
_refine_ls_R_factor_all 0.0605
_refine_ls_R_factor_gt 0.0496
_refine_ls_shift/su_max 0.001
_refine_ls_shift/su_mean 0.000
_refine_ls_structure_factor_coef Fsqd
_refine_ls_weighting_details 'calc w=1/[\s^2^(Fo^2^)+(0.0525P)^2^+0.5133P] where P=(Fo^2^+2Fc^2^)/3'
_refine_ls_weighting_scheme calc
_refine_ls_wR_factor_gt 0.1136
_refine_ls_wR_factor_ref 0.1181
_reflns_number_gt 2213
_reflns_number_total 2621
_reflns_threshold_expression I>2sigma(I)
_cod_data_source_file jo052357xsi20051225_012407_04.cif
_cod_depositor_comments
;
The following automatic conversions were performed:
'_symmetry_cell_setting' value 'Monoclinic' changed to 'monoclinic'
according to '/home/saulius/struct/CIF-dictionaries/cif_core.dic'
dictionary named 'cif_core.dic' version 2.4.1 from 2010-06-29.

Automatic conversion script
Id: cif_fix_enum 1527 2010-12-29 10:47:43Z saulius 
;
_cod_original_sg_symbol_H-M 'P 21/c'
_cod_database_code 4021516

loop_
_symmetry_equiv_pos_site_id
_symmetry_equiv_pos_as_xyz
1 x,y,z
2 -x,1/2+y,1/2-z
3 -x,-y,-z
4 x,1/2-y,1/2+z

loop_
_atom_site_label
_atom_site_type_symbol
_atom_site_fract_x
_atom_site_fract_y
_atom_site_fract_z
_atom_site_U_iso_or_equiv
_atom_site_adp_type
_atom_site_occupancy
_atom_site_symmetry_multiplicity
_atom_site_calc_flag
_atom_site_refinement_flags
S1 S 1.16782(8) 0.50255(3) 0.31623(5) 0.0453(2) Uani 1 1 d .
C9 C 0.9766(3) 0.46392(11) 0.2136(2) 0.0418(5) Uani 1 1 d .
O1 O 0.9237(2) 0.70994(9) 0.15450(15) 0.0630(5) Uani 1 1 d .
O2 O 1.1816(2) 0.47492(9) 0.44196(15) 0.0574(5) Uani 1 1 d .
O3 O 1.3180(2) 0.49365(10) 0.26295(17) 0.0622(5) Uani 1 1 d .
N1 N 1.1110(2) 0.58959(9) 0.30109(16) 0.0415(4) Uani 1 1 d .
C6 C 1.0481(3) 0.62629(12) 0.4035(2) 0.0463(5) Uani 1 1 d .
H6 H 1.0571 0.5967 0.4800 0.056 Uiso 1 1 calc R
C10 C 0.8152(3) 0.46452(12) 0.2476(2) 0.0489(6) Uani 1 1 d .
H10 H 0.8083 0.4839 0.3254 0.059 Uiso 1 1 calc R
C12 C 0.6729(3) 0.40715(12) 0.0487(2) 0.0522(6) Uani 1 1 d .
C1 C 1.2213(3) 0.64803(13) 0.3802(2) 0.0505(6) Uani 1 1 d .
C14 C 0.9874(3) 0.43411(12) 0.0988(2) 0.0487(6) Uani 1 1 d .
H14 H 1.0960 0.4333 0.0763 0.058 Uiso 1 1 calc R
C13 C 0.8364(4) 0.40565(12) 0.0184(2) 0.0541(6) Uani 1 1 d .
H13 H 0.8443 0.3849 -0.0582 0.065 Uiso 1 1 calc R
C4 C 0.8855(3) 0.73220(12) 0.2731(2) 0.0521(6) Uani 1 1 d .
C5 C 0.8828(3) 0.67190(13) 0.3654(2) 0.0512(6) Uani 1 1 d .
H5A H 0.7831 0.6399 0.3286 0.061 Uiso 1 1 calc R
H5B H 0.8600 0.6931 0.4416 0.061 Uiso 1 1 calc R
C11 C 0.6654(3) 0.43626(13) 0.1654(2) 0.0526(6) Uani 1 1 d .
H11 H 0.5571 0.4366 0.1883 0.063 Uiso 1 1 calc R
C3 C 1.0530(3) 0.75256(13) 0.2440(2) 0.0573(6) Uani 1 1 d .
H3 H 1.0611 0.8039 0.2202 0.069 Uiso 1 1 calc R
C2 C 1.2282(3) 0.71720(14) 0.3059(3) 0.0610(7) Uani 1 1 d .
H2A H 1.3006 0.7526 0.3629 0.073 Uiso 1 1 calc R
H2B H 1.2895 0.7063 0.2402 0.073 Uiso 1 1 calc R
C7 C 1.3940(4) 0.62864(18) 0.4740(3) 0.0815(9) Uani 1 1 d .
H7A H 1.4279 0.6675 0.5346 0.098 Uiso 1 1 calc R
H7B H 1.4858 0.6216 0.4297 0.098 Uiso 1 1 calc R
H7C H 1.3783 0.5844 0.5176 0.098 Uiso 1 1 calc R
C8 C 0.7367(4) 0.78666(15) 0.2582(3) 0.0783(9) Uani 1 1 d .
H8A H 0.7454 0.8218 0.1944 0.094 Uiso 1 1 calc R
H8B H 0.7455 0.8112 0.3377 0.094 Uiso 1 1 calc R
H8C H 0.6238 0.7619 0.2330 0.094 Uiso 1 1 calc R
C15 C 0.5066(4) 0.37894(17) -0.0421(3) 0.0754(8) Uani 1 1 d .
H15A H 0.5057 0.3265 -0.0392 0.090 Uiso 1 1 calc R
H15B H 0.5044 0.3947 -0.1269 0.090 Uiso 1 1 calc R
H15C H 0.4032 0.3976 -0.0185 0.090 Uiso 1 1 calc R

loop_
_atom_site_aniso_label
_atom_site_aniso_U_11
_atom_site_aniso_U_22
_atom_site_aniso_U_33
_atom_site_aniso_U_23
_atom_site_aniso_U_13
_atom_site_aniso_U_12
S1 0.0454(4) 0.0434(3) 0.0480(3) 0.0024(2) 0.0134(2) 0.0078(3)
C9 0.0521(14) 0.0315(11) 0.0443(12) 0.0042(9) 0.0167(10) 0.0063(10)
O1 0.0814(13) 0.0516(10) 0.0494(10) -0.0016(8) 0.0039(9) -0.0073(9)
O2 0.0620(11) 0.0583(10) 0.0495(9) 0.0111(8) 0.0092(8) 0.0095(8)
O3 0.0504(10) 0.0646(11) 0.0771(12) -0.0025(9) 0.0262(9) 0.0094(8)
N1 0.0431(10) 0.0402(10) 0.0421(10) -0.0020(8) 0.0122(8) -0.0014(8)
C6 0.0527(14) 0.0483(13) 0.0380(12) -0.0034(10) 0.0113(10) 0.0009(11)
C10 0.0587(15) 0.0458(13) 0.0459(13) -0.0039(10) 0.0201(11) 0.0068(11)
C12 0.0660(16) 0.0373(12) 0.0501(14) 0.0035(10) 0.0087(12) 0.0006(11)
C1 0.0423(13) 0.0525(14) 0.0534(14) -0.0124(11) 0.0056(10) -0.0036(11)
C14 0.0635(15) 0.0394(12) 0.0505(13) 0.0017(10) 0.0281(12) 0.0028(11)
C13 0.0815(19) 0.0427(13) 0.0416(13) -0.0036(10) 0.0220(12) -0.0008(12)
C4 0.0517(14) 0.0402(13) 0.0580(15) -0.0099(11) 0.0022(11) -0.0020(11)
C5 0.0474(14) 0.0518(14) 0.0553(14) -0.0074(11) 0.0150(11) 0.0026(11)
C11 0.0483(14) 0.0494(14) 0.0619(15) -0.0014(11) 0.0172(12) 0.0029(11)
C3 0.0689(17) 0.0365(12) 0.0647(16) -0.0035(11) 0.0133(13) -0.0087(12)
C2 0.0556(16) 0.0522(15) 0.0784(18) -0.0172(13) 0.0227(13) -0.0161(12)
C7 0.0520(17) 0.088(2) 0.091(2) -0.0153(18) -0.0087(15) -0.0002(15)
C8 0.0590(18) 0.0492(16) 0.114(2) -0.0055(16) -0.0019(16) 0.0027(13)
C15 0.082(2) 0.0661(18) 0.0686(18) -0.0019(14) 0.0005(15) -0.0068(15)

loop_
_atom_type_symbol
_atom_type_description
_atom_type_scat_dispersion_real
_atom_type_scat_dispersion_imag
_atom_type_scat_source
S S 0.1246 0.1234 'International Tables Vol C Tables 4.2.6.8 and 6.1.1.4'
O O 0.0106 0.0060 'International Tables Vol C Tables 4.2.6.8 and 6.1.1.4'
N N 0.0061 0.0033 'International Tables Vol C Tables 4.2.6.8 and 6.1.1.4'
H H 0.0000 0.0000 'International Tables Vol C Tables 4.2.6.8 and 6.1.1.4'
C C 0.0033 0.0016 'International Tables Vol C Tables 4.2.6.8 and 6.1.1.4'

loop_
_geom_angle_atom_site_label_1
_geom_angle_atom_site_label_2
_geom_angle_atom_site_label_3
_geom_angle
O3 S1 O2 118.05(11)
O3 S1 N1 107.00(10)
O2 S1 N1 112.95(10)
O3 S1 C9 109.58(11)
O2 S1 C9 108.18(10)
N1 S1 C9 99.47(9)
C14 C9 C10 120.3(2)
C14 C9 S1 119.94(18)
C10 C9 S1 119.77(17)
C3 O1 C4 60.51(15)
C6 N1 C1 59.43(14)
C6 N1 S1 119.48(14)
C1 N1 S1 122.25(15)
C1 C6 N1 60.84(14)
C1 C6 C5 123.3(2)
N1 C6 C5 117.56(19)
C1 C6 H6 114.8
N1 C6 H6 114.8
C5 C6 H6 114.8
C11 C10 C9 119.4(2)
C11 C10 H10 120.3
C9 C10 H10 120.3
C13 C12 C11 118.2(2)
C13 C12 C15 121.3(2)
C11 C12 C15 120.5(2)
C6 C1 N1 59.73(14)
C6 C1 C7 120.5(2)
N1 C1 C7 120.1(2)
C6 C1 C2 118.2(2)
N1 C1 C2 112.55(19)
C7 C1 C2 114.6(2)
C13 C14 C9 119.4(2)
C13 C14 H14 120.3
C9 C14 H14 120.3
C14 C13 C12 121.5(2)
C14 C13 H13 119.3
C12 C13 H13 119.3
O1 C4 C3 59.33(15)
O1 C4 C5 115.34(18)
C3 C4 C5 119.8(2)
O1 C4 C8 114.3(2)
C3 C4 C8 120.4(2)
C5 C4 C8 115.1(2)
C4 C5 C6 116.4(2)
C4 C5 H5A 108.2
C6 C5 H5A 108.2
C4 C5 H5B 108.2
C6 C5 H5B 108.2
H5A C5 H5B 107.3
C10 C11 C12 121.2(2)
C10 C11 H11 119.4
C12 C11 H11 119.4
O1 C3 C4 60.16(15)
O1 C3 C2 117.8(2)
C4 C3 C2 123.0(2)
O1 C3 H3 114.9
C4 C3 H3 114.9
C2 C3 H3 114.9
C3 C2 C1 116.9(2)
C3 C2 H2A 108.1
C1 C2 H2A 108.1
C3 C2 H2B 108.1
C1 C2 H2B 108.1
H2A C2 H2B 107.3
C1 C7 H7A 109.5
C1 C7 H7B 109.5
H7A C7 H7B 109.5
C1 C7 H7C 109.5
H7A C7 H7C 109.5
H7B C7 H7C 109.5
C4 C8 H8A 109.5
C4 C8 H8B 109.5
H8A C8 H8B 109.5
C4 C8 H8C 109.5
H8A C8 H8C 109.5
H8B C8 H8C 109.5
C12 C15 H15A 109.5
C12 C15 H15B 109.5
H15A C15 H15B 109.5
C12 C15 H15C 109.5
H15A C15 H15C 109.5
H15B C15 H15C 109.5

loop_
_geom_bond_atom_site_label_1
_geom_bond_atom_site_label_2
_geom_bond_distance
S1 O3 1.4281(17)
S1 O2 1.4345(17)
S1 N1 1.6495(18)
S1 C9 1.761(2)
C9 C14 1.382(3)
C9 C10 1.385(3)
O1 C3 1.437(3)
O1 C4 1.449(3)
N1 C6 1.481(3)
N1 C1 1.497(3)
C6 C1 1.476(3)
C6 C5 1.494(3)
C6 H6 0.9800
C10 C11 1.373(3)
C10 H10 0.9300
C12 C13 1.382(4)
C12 C11 1.389(3)
C12 C15 1.502(4)
C1 C7 1.504(3)
C1 C2 1.509(4)
C14 C13 1.373(3)
C14 H14 0.9300
C13 H13 0.9300
C4 C3 1.454(3)
C4 C5 1.494(3)
C4 C8 1.499(3)
C5 H5A 0.9700
C5 H5B 0.9700
C11 H11 0.9300
C3 C2 1.499(4)
C3 H3 0.9800
C2 H2A 0.9700
C2 H2B 0.9700
C7 H7A 0.9600
C7 H7B 0.9600
C7 H7C 0.9600
C8 H8A 0.9600
C8 H8B 0.9600
C8 H8C 0.9600
C15 H15A 0.9600
C15 H15B 0.9600
C15 H15C 0.9600

loop_
_geom_torsion_atom_site_label_1
_geom_torsion_atom_site_label_2
_geom_torsion_atom_site_label_3
_geom_torsion_atom_site_label_4
_geom_torsion
O3 S1 C9 C14 -2.6(2)
O2 S1 C9 C14 -132.52(18)
N1 S1 C9 C14 109.39(18)
O3 S1 C9 C10 178.36(17)
O2 S1 C9 C10 48.4(2)
N1 S1 C9 C10 -69.68(19)
O3 S1 N1 C6 -142.84(16)
O2 S1 N1 C6 -11.27(19)
C9 S1 N1 C6 103.19(17)
O3 S1 N1 C1 -72.36(18)
O2 S1 N1 C1 59.21(19)
C9 S1 N1 C1 173.67(17)
S1 N1 C6 C1 112.21(18)
C1 N1 C6 C5 114.7(2)
S1 N1 C6 C5 -133.05(19)
C14 C9 C10 C11 -1.0(3)
S1 C9 C10 C11 178.06(18)
C5 C6 C1 N1 -105.5(2)
N1 C6 C1 C7 -109.2(2)
C5 C6 C1 C7 145.3(2)
N1 C6 C1 C2 101.0(2)
C5 C6 C1 C2 -4.5(3)
S1 N1 C1 C6 -107.65(18)
C6 N1 C1 C7 110.0(3)
S1 N1 C1 C7 2.3(3)
C6 N1 C1 C2 -110.5(2)
S1 N1 C1 C2 141.89(17)
C10 C9 C14 C13 0.5(3)
S1 C9 C14 C13 -178.53(17)
C9 C14 C13 C12 1.0(3)
C11 C12 C13 C14 -2.0(3)
C15 C12 C13 C14 177.3(2)
C3 O1 C4 C5 -111.0(2)
C3 O1 C4 C8 112.1(2)
O1 C4 C5 C6 56.2(3)
C3 C4 C5 C6 -11.5(3)
C8 C4 C5 C6 -167.3(2)
C1 C6 C5 C4 15.0(3)
N1 C6 C5 C4 -56.7(3)
C9 C10 C11 C12 -0.1(4)
C13 C12 C11 C10 1.6(3)
C15 C12 C11 C10 -177.8(2)
C4 O1 C3 C2 114.0(3)
C5 C4 C3 O1 103.5(2)
C8 C4 C3 O1 -102.0(2)
O1 C4 C3 C2 -105.6(2)
C5 C4 C3 C2 -2.0(3)
C8 C4 C3 C2 152.5(2)
O1 C3 C2 C1 -58.1(3)
C4 C3 C2 C1 12.7(3)
C6 C1 C2 C3 -9.2(3)
N1 C1 C2 C3 57.4(3)
C7 C1 C2 C3 -160.7(2)
